data_7710411
loop_
_publ_author_name
'Storm Thomsen, Maria'
'Anker, Andy S.'
'Kacenauskaite, Laura'
'S\/orensen, Thomas Just'

_publ_section_title
;
 We are never ever getting (back to) ideal symmetry: structure and
 luminescence in a ten-coordinated europium(iii) sulfate crystal
;
_journal_name_full 'Dalton Transactions'
_journal_paper_doi 10.1039/D2DT01522F
_journal_year 2022
_chemical_formula_moiety 'Eu2 K5 Na O24 S6'
_chemical_formula_sum 'Eu2 K5 Na O24 S6'
_chemical_formula_weight 1098.77
_space_group_crystal_system monoclinic
_space_group_IT_number 12
_space_group_name_Hall '-C 2y'
_space_group_name_H-M_alt 'C 1 2/m 1'
_atom_sites_solution_primary dual
_audit_creation_date 2022-03-04
_audit_creation_method
;
Olex2 1.5
(compiled 2021.12.09 svn.r5202d8cf for OlexSys, GUI svn.r6439)
;
_audit_update_record
;
2022-03-04 deposited with the CCDC.	2022-05-19 downloaded from the CCDC.
;
_cell_angle_alpha 90
_cell_angle_beta 110.614(2)
_cell_angle_gamma 90
_cell_formula_units_Z 2
_cell_length_a 9.1004(9)
_cell_length_b 16.1318(15)
_cell_length_c 7.6365(7)
_cell_measurement_reflns_used 9954
_cell_measurement_temperature 120.0
_cell_measurement_theta_max 45.39
_cell_measurement_theta_min 2.53
_cell_volume 1049.30(17)
_computing_cell_refinement 'SAINT V8.40A (Bruker, 2019)'
_computing_data_reduction 'SAINT V8.40A (Bruker, 2019)'
_computing_molecular_graphics 'Olex2 1.5 (Dolomanov et al., 2009)'
_computing_publication_material 'Olex2 1.5 (Dolomanov et al., 2009)'
_computing_structure_refinement 'SHELXL 2018/3 (Sheldrick, 2015)'
_computing_structure_solution 'SHELXT 2018/2 (Sheldrick, 2018)'
_diffrn_ambient_temperature 120.0
_diffrn_measured_fraction_theta_full 0.995
_diffrn_measured_fraction_theta_max 0.999
_diffrn_measurement_device_type 'Bruker APEX-II CCD'
_diffrn_measurement_method '\f and \w scans'
_diffrn_radiation_type MoK\a
_diffrn_radiation_wavelength 0.71073
_diffrn_reflns_av_R_equivalents 0.0327
_diffrn_reflns_av_unetI/netI 0.0190
_diffrn_reflns_Laue_measured_fraction_full 0.995
_diffrn_reflns_Laue_measured_fraction_max 0.999
_diffrn_reflns_limit_h_max 16
_diffrn_reflns_limit_h_min -16
_diffrn_reflns_limit_k_max 29
_diffrn_reflns_limit_k_min -29
_diffrn_reflns_limit_l_max 13
_diffrn_reflns_limit_l_min -13
_diffrn_reflns_number 25194
_diffrn_reflns_point_group_measured_fraction_full 0.995
_diffrn_reflns_point_group_measured_fraction_max 0.999
_diffrn_reflns_theta_full 25.242
_diffrn_reflns_theta_max 40.243
_diffrn_reflns_theta_min 2.525
_diffrn_source_current 1.0
_diffrn_source_power 0.05
_diffrn_source_voltage 50.0
_diffrn_standards_number 0
_exptl_absorpt_coefficient_mu 7.650
_exptl_absorpt_correction_T_max 0.7489
_exptl_absorpt_correction_T_min 0.5642
_exptl_absorpt_correction_type multi-scan
_exptl_absorpt_process_details
;
SADABS-2016/2 (Bruker,2016/2) was used for absorption correction.
wR2(int) was 0.1080 before and 0.0523 after correction.
The Ratio of minimum to maximum transmission is 0.7534.
The \l/2 correction factor is Not present.
;
_exptl_crystal_colour 'clear whiteish colourless'
_exptl_crystal_colour_lustre clear
_exptl_crystal_colour_modifier whiteish
_exptl_crystal_colour_primary colourless
_exptl_crystal_density_diffrn 3.478
_exptl_crystal_description rhombohedral
_exptl_crystal_F_000 1040
_exptl_crystal_size_max 0.287
_exptl_crystal_size_mid 0.162
_exptl_crystal_size_min 0.102
_refine_diff_density_max 0.867
_refine_diff_density_min -1.315
_refine_diff_density_rms 0.176
_refine_ls_extinction_method none
_refine_ls_goodness_of_fit_ref 1.144
_refine_ls_hydrogen_treatment undef
_refine_ls_matrix_type full
_refine_ls_number_parameters 95
_refine_ls_number_reflns 3385
_refine_ls_number_restraints 0
_refine_ls_restrained_S_all 1.144
_refine_ls_R_factor_all 0.0147
_refine_ls_R_factor_gt 0.0137
_refine_ls_shift/su_max 0.001
_refine_ls_shift/su_mean 0.000
_refine_ls_structure_factor_coef Fsqd
_refine_ls_weighting_details 'w=1/[\s^2^(Fo^2^)+(0.0129P)^2^+1.3684P] where P=(Fo^2^+2Fc^2^)/3'
_refine_ls_weighting_scheme calc
_refine_ls_wR_factor_gt 0.0340
_refine_ls_wR_factor_ref 0.0343
_reflns_Friedel_coverage 0.000
_reflns_number_gt 3261
_reflns_number_total 3385
_reflns_threshold_expression 'I > 2\s(I)'
_cod_data_source_file d2dt01522f1.cif
_cod_data_source_block mo_d8v4688_0m
_cod_database_code 7710411
_shelx_shelxl_version_number 2018/3
_shelx_space_group_comment
;
The symmetry employed for this shelxl refinement is uniquely defined
by the following loop, which should always be used as a source of
symmetry information in preference to the above space-group names.
They are only intended as comments.
;
_shelx_estimated_absorpt_t_max 0.509
_shelx_estimated_absorpt_t_min 0.217
_olex2_refinement_description
;
;
_olex2_submission_special_instructions 'No special instructions were received'

loop_
_space_group_symop_operation_xyz
'x, y, z'
'-x, y, -z'
'x+1/2, y+1/2, z'
'-x+1/2, y+1/2, -z'
'-x, -y, -z'
'x, -y, z'
'-x+1/2, -y+1/2, -z'
'x+1/2, -y+1/2, z'

loop_
_atom_site_label
_atom_site_type_symbol
_atom_site_fract_x
_atom_site_fract_y
_atom_site_fract_z
_atom_site_U_iso_or_equiv
_atom_site_adp_type
_atom_site_occupancy
_atom_site_site_symmetry_order
_atom_site_calc_flag
_atom_site_refinement_flags_posn
_atom_site_refinement_flags_adp
_atom_site_refinement_flags_occupancy
_atom_site_disorder_assembly
_atom_site_disorder_group
Eu1 Eu 0.500000 0.14243(2) 0.500000 0.00240(2) Uani 1 2 d S T P . .
K1 K 0.500000 0.500000 0.500000 0.01337(9) Uani 1 4 d S T P . .
K2 K 0.77793(3) 0.34353(2) 0.88373(3) 0.00631(3) Uani 1 1 d . . . . .
S1 S 0.37114(3) 0.33440(2) 0.67738(4) 0.00316(4) Uani 1 1 d . . . . .
S2 S 0.09574(4) 0.500000 0.80215(5) 0.00274(5) Uani 1 2 d S T P . .
Na1 Na 0.500000 0.500000 1.000000 0.00505(14) Uani 1 4 d S T P . .
O1 O 0.23004(13) 0.500000 0.97659(16) 0.00538(16) Uani 1 2 d S T P . .
O4 O 0.45843(10) 0.25648(5) 0.68042(12) 0.00694(12) Uani 1 1 d . . . . .
O6 O 0.14347(14) 0.500000 0.63426(16) 0.00561(16) Uani 1 2 d S T P . .
O7 O 0.28436(11) 0.36222(5) 0.48375(12) 0.00692(12) Uani 1 1 d . . . . .
O2 O 0.24896(10) 0.31843(5) 0.76172(12) 0.00592(12) Uani 1 1 d . . . . .
O5 O -0.00099(10) 0.42429(5) 0.78739(11) 0.00488(11) Uani 1 1 d . . . . .
O3 O 0.48242(10) 0.39764(5) 0.78106(12) 0.00612(12) Uani 1 1 d . . . . .

loop_
_atom_site_aniso_label
_atom_site_aniso_U_11
_atom_site_aniso_U_22
_atom_site_aniso_U_33
_atom_site_aniso_U_23
_atom_site_aniso_U_13
_atom_site_aniso_U_12
Eu1 0.00273(3) 0.00214(3) 0.00224(3) 0.000 0.00079(2) 0.000
K1 0.0280(3) 0.00523(16) 0.0113(2) 0.000 0.0125(2) 0.000
K2 0.00637(8) 0.00654(8) 0.00631(8) -0.00122(6) 0.00260(7) -0.00093(6)
S1 0.00257(8) 0.00297(8) 0.00373(9) -0.00083(6) 0.00085(7) -0.00005(6)
S2 0.00266(12) 0.00249(11) 0.00281(12) 0.000 0.00064(10) 0.000
Na1 0.0057(4) 0.0048(3) 0.0048(4) 0.000 0.0021(3) 0.000
O1 0.0036(4) 0.0060(4) 0.0046(4) 0.000 -0.0011(3) 0.000
O4 0.0065(3) 0.0044(3) 0.0099(3) -0.0012(2) 0.0028(3) 0.0017(2)
O6 0.0057(4) 0.0075(4) 0.0048(4) 0.000 0.0034(3) 0.000
O7 0.0066(3) 0.0088(3) 0.0039(3) 0.0003(2) 0.0001(2) 0.0006(2)
O2 0.0040(3) 0.0074(3) 0.0075(3) 0.0008(2) 0.0034(2) 0.0002(2)
O5 0.0051(3) 0.0039(3) 0.0059(3) -0.0006(2) 0.0023(2) -0.0017(2)
O3 0.0054(3) 0.0051(3) 0.0070(3) -0.0025(2) 0.0011(2) -0.0020(2)

loop_
_atom_type_symbol
_atom_type_description
_atom_type_scat_dispersion_real
_atom_type_scat_dispersion_imag
_atom_type_scat_source
Eu Eu -0.1578 3.6682 'International Tables Vol C Tables 4.2.6.8 and 6.1.1.4'
K K 0.2009 0.2494 'International Tables Vol C Tables 4.2.6.8 and 6.1.1.4'
Na Na 0.0362 0.0249 'International Tables Vol C Tables 4.2.6.8 and 6.1.1.4'
O O 0.0106 0.0060 'International Tables Vol C Tables 4.2.6.8 and 6.1.1.4'
S S 0.1246 0.1234 'International Tables Vol C Tables 4.2.6.8 and 6.1.1.4'

loop_
_geom_angle_atom_site_label_1
_geom_angle_atom_site_label_2
_geom_angle_atom_site_label_3
_geom_angle
_geom_angle_site_symmetry_1
_geom_angle_site_symmetry_3
_geom_angle_publ_flag
S2 Eu1 S2 86.475(12) 7_556 3_545 ?
O4 Eu1 S2 101.34(2) 2_656 7_556 ?
O4 Eu1 S2 156.50(2) . 7_556 ?
O4 Eu1 S2 101.34(2) . 3_545 ?
O4 Eu1 S2 156.50(2) 2_656 3_545 ?
O4 Eu1 O4 80.30(4) 2_656 . ?
O4 Eu1 O6 136.49(3) 2_656 3_545 ?
O4 Eu1 O6 126.42(3) . 3_545 ?
O4 Eu1 O6 126.42(3) 2_656 7_556 ?
O4 Eu1 O6 136.49(3) . 7_556 ?
O4 Eu1 O7 68.89(3) 2_656 8 ?
O4 Eu1 O7 113.80(3) 2_656 7_556 ?
O4 Eu1 O7 113.80(3) . 8 ?
O4 Eu1 O7 68.90(3) . 7_556 ?
O4 Eu1 O2 89.07(3) 2_656 8 ?
O4 Eu1 O2 68.45(3) . 8 ?
O4 Eu1 O2 68.45(3) 2_656 7_556 ?
O4 Eu1 O2 89.07(3) . 7_556 ?
O4 Eu1 O5 154.22(3) 2_656 8 ?
O4 Eu1 O5 154.22(3) . 7_556 ?
O4 Eu1 O5 76.82(3) . 8 ?
O4 Eu1 O5 76.81(3) 2_656 7_556 ?
O6 Eu1 S2 67.97(2) 7_556 3_545 ?
O6 Eu1 S2 28.13(2) 3_545 3_545 ?
O6 Eu1 S2 28.13(2) 7_556 7_556 ?
O6 Eu1 S2 67.97(2) 3_545 7_556 ?
O6 Eu1 O6 60.75(4) 7_556 3_545 ?
O7 Eu1 S2 89.47(2) 8 3_545 ?
O7 Eu1 S2 89.47(2) 7_556 7_556 ?
O7 Eu1 S2 88.152(19) 7_556 3_545 ?
O7 Eu1 S2 88.152(19) 8 7_556 ?
O7 Eu1 O6 68.72(3) 7_556 7_556 ?
O7 Eu1 O6 68.72(3) 8 3_545 ?
O7 Eu1 O6 108.29(3) 8 7_556 ?
O7 Eu1 O6 108.29(3) 7_556 3_545 ?
O7 Eu1 O7 176.74(4) 8 7_556 ?
O2 Eu1 S2 70.26(2) 7_556 7_556 ?
O2 Eu1 S2 134.680(19) 8 7_556 ?
O2 Eu1 S2 134.68(2) 7_556 3_545 ?
O2 Eu1 S2 70.26(2) 8 3_545 ?
O2 Eu1 O6 74.25(3) 8 3_545 ?
O2 Eu1 O6 134.77(3) 7_556 3_545 ?
O2 Eu1 O6 74.25(3) 7_556 7_556 ?
O2 Eu1 O6 134.77(3) 8 7_556 ?
O2 Eu1 O7 126.44(3) 7_556 8 ?
O2 Eu1 O7 126.44(3) 8 7_556 ?
O2 Eu1 O7 54.57(3) 7_556 7_556 ?
O2 Eu1 O7 54.57(3) 8 8 ?
O2 Eu1 O2 150.95(4) 8 7_556 ?
O5 Eu1 S2 27.225(19) 8 3_545 ?
O5 Eu1 S2 104.38(2) 7_556 3_545 ?
O5 Eu1 S2 27.225(19) 7_556 7_556 ?
O5 Eu1 S2 104.38(2) 8 7_556 ?
O5 Eu1 O6 79.03(3) 7_556 3_545 ?
O5 Eu1 O6 55.35(3) 7_556 7_556 ?
O5 Eu1 O6 55.35(3) 8 3_545 ?
O5 Eu1 O6 79.03(3) 8 7_556 ?
O5 Eu1 O7 68.38(3) 8 7_556 ?
O5 Eu1 O7 110.09(3) 7_556 7_556 ?
O5 Eu1 O7 110.09(3) 8 8 ?
O5 Eu1 O7 68.38(3) 7_556 8 ?
O5 Eu1 O2 71.63(3) 7_556 7_556 ?
O5 Eu1 O2 122.40(3) 8 7_556 ?
O5 Eu1 O2 122.40(3) 7_556 8 ?
O5 Eu1 O2 71.63(3) 8 8 ?
O5 Eu1 O5 127.82(4) 7_556 8 ?
S1 K1 S1 180.0 6_565 2_656 ?
S1 K1 S1 180.0 . 5_666 ?
S1 K1 S1 104.176(10) 2_656 5_666 ?
S1 K1 S1 104.175(11) . 6_565 ?
S1 K1 S1 75.825(11) . 2_656 ?
S1 K1 S1 75.824(10) 6_565 5_666 ?
O7 K1 S1 154.164(18) 2_656 6_565 ?
O7 K1 S1 72.935(19) 6_565 5_666 ?
O7 K1 S1 72.936(19) 2_656 . ?
O7 K1 S1 154.164(18) 6_565 2_656 ?
O7 K1 S1 154.164(17) . 5_666 ?
O7 K1 S1 25.836(17) 6_565 6_565 ?
O7 K1 S1 72.935(19) 5_666 6_565 ?
O7 K1 S1 25.836(17) 5_666 5_666 ?
O7 K1 S1 25.836(17) 2_656 2_656 ?
O7 K1 S1 107.064(19) 6_565 . ?
O7 K1 S1 107.065(19) 5_666 2_656 ?
O7 K1 S1 72.936(18) . 2_656 ?
O7 K1 S1 107.064(18) . 6_565 ?
O7 K1 S1 107.065(19) 2_656 5_666 ?
O7 K1 S1 25.836(17) . . ?
O7 K1 S1 154.164(17) 5_666 . ?
O7 K1 O7 81.71(3) 5_666 6_565 ?
O7 K1 O7 98.29(3) 6_565 . ?
O7 K1 O7 98.29(3) 5_666 2_656 ?
O7 K1 O7 180.00(3) 5_666 . ?
O7 K1 O7 81.71(3) 2_656 . ?
O7 K1 O7 180.0 6_565 2_656 ?
O3 K1 S1 92.172(18) . 6_565 ?
O3 K1 S1 24.882(17) 5_666 5_666 ?
O3 K1 S1 155.119(17) 2_656 6_565 ?
O3 K1 S1 24.881(17) . . ?
O3 K1 S1 155.119(17) 6_565 2_656 ?
O3 K1 S1 24.882(17) 2_656 2_656 ?
O3 K1 S1 87.829(19) 2_656 . ?
O3 K1 S1 92.171(18) 2_656 5_666 ?
O3 K1 S1 155.119(17) . 5_666 ?
O3 K1 S1 87.828(18) . 2_656 ?
O3 K1 S1 87.829(19) 5_666 6_565 ?
O3 K1 S1 24.881(17) 6_565 6_565 ?
O3 K1 S1 92.171(19) 6_565 . ?
O3 K1 S1 155.118(17) 5_666 . ?
O3 K1 S1 87.829(18) 6_565 5_666 ?
O3 K1 S1 92.171(18) 5_666 2_656 ?
O3 K1 O7 105.37(2) 5_666 2_656 ?
O3 K1 O7 50.13(2) 6_565 6_565 ?
O3 K1 O7 74.63(2) . 2_656 ?
O3 K1 O7 129.87(2) 2_656 6_565 ?
O3 K1 O7 105.37(2) 6_565 . ?
O3 K1 O7 74.63(2) 5_666 6_565 ?
O3 K1 O7 74.63(2) 6_565 5_666 ?
O3 K1 O7 105.37(2) . 6_565 ?
O3 K1 O7 50.13(2) 5_666 5_666 ?
O3 K1 O7 105.37(2) 2_656 5_666 ?
O3 K1 O7 129.87(2) 5_666 . ?
O3 K1 O7 50.13(2) . . ?
O3 K1 O7 129.87(2) . 5_666 ?
O3 K1 O7 74.63(2) 2_656 . ?
O3 K1 O7 129.87(2) 6_565 2_656 ?
O3 K1 O7 50.13(2) 2_656 2_656 ?
O3 K1 O3 180.0 6_565 2_656 ?
O3 K1 O3 73.59(3) 6_565 . ?
O3 K1 O3 106.41(3) 2_656 . ?
O3 K1 O3 73.59(3) 2_656 5_666 ?
O3 K1 O3 180.0 5_666 . ?
O3 K1 O3 106.41(3) 6_565 5_666 ?
S1 K2 S1 98.539(9) . 8 ?
S2 K2 S1 113.172(9) 5_667 . ?
S2 K2 S1 148.058(11) 5_667 8 ?
O1 K2 S1 92.60(3) 5_667 . ?
O1 K2 S1 164.89(3) 5_667 8 ?
O1 K2 S2 24.73(2) 5_667 5_667 ?
O1 K2 O4 117.42(3) 5_667 . ?
O1 K2 O4 140.06(3) 5_667 8 ?
O1 K2 O2 74.79(3) 5_667 2_657 ?
O1 K2 O2 171.38(3) 5_667 8 ?
O1 K2 O5 50.41(3) 5_667 2_657 ?
O4 K2 S1 25.221(15) . . ?
O4 K2 S1 24.850(15) 8 8 ?
O4 K2 S1 114.859(19) 8 . ?
O4 K2 S1 74.830(17) . 8 ?
O4 K2 S2 135.570(18) . 5_667 ?
O4 K2 S2 129.603(19) 8 5_667 ?
O4 K2 O4 94.738(19) 8 . ?
O7 K2 S1 67.539(19) 2_656 8 ?
O7 K2 S1 74.40(2) 2_656 . ?
O7 K2 S2 123.47(2) 2_656 5_667 ?
O7 K2 O1 106.16(3) 2_656 5_667 ?
O7 K2 O4 58.99(3) 2_656 8 ?
O7 K2 O4 73.24(3) 2_656 . ?
O7 K2 O2 163.84(3) 2_656 2_657 ?
O7 K2 O2 78.03(3) 2_656 8 ?
O7 K2 O5 64.17(3) 2_656 1_655 ?
O7 K2 O5 132.65(3) 2_656 2_657 ?
O2 K2 S1 89.462(19) 2_657 . ?
O2 K2 S1 23.722(17) 8 8 ?
O2 K2 S1 115.281(19) 2_657 8 ?
O2 K2 S1 81.188(19) 8 . ?
O2 K2 S2 63.394(19) 2_657 5_667 ?
O2 K2 S2 155.94(2) 8 5_667 ?
O2 K2 O4 130.33(2) 2_657 8 ?
O2 K2 O4 48.55(2) 8 8 ?
O2 K2 O4 56.03(2) 8 . ?
O2 K2 O4 91.86(2) 2_657 . ?
O2 K2 O2 99.06(2) 8 2_657 ?
O2 K2 O5 60.64(2) 2_657 2_657 ?
O2 K2 O5 131.94(3) 8 2_657 ?
O5 K2 S1 87.222(19) 1_655 8 ?
O5 K2 S1 132.18(2) 1_655 . ?
O5 K2 S1 135.623(18) 2_657 . ?
O5 K2 S1 123.000(18) 2_657 8 ?
O5 K2 S2 25.881(16) 2_657 5_667 ?
O5 K2 S2 74.619(19) 1_655 5_667 ?
O5 K2 O1 77.72(3) 1_655 5_667 ?
O5 K2 O4 109.52(2) 2_657 8 ?
O5 K2 O4 137.38(3) 1_655 . ?
O5 K2 O4 62.38(2) 1_655 8 ?
O5 K2 O4 151.12(2) 2_657 . ?
O5 K2 O2 110.87(3) 1_655 8 ?
O5 K2 O2 130.63(3) 1_655 2_657 ?
O5 K2 O5 70.19(3) 1_655 2_657 ?
O3 K2 S1 22.974(18) . . ?
O3 K2 S1 120.797(19) . 8 ?
O3 K2 S2 91.143(19) . 5_667 ?
O3 K2 O1 69.66(3) . 5_667 ?
O3 K2 O4 133.12(3) . 8 ?
O3 K2 O4 48.11(2) . . ?
O3 K2 O7 80.54(3) . 2_656 ?
O3 K2 O2 84.85(3) . 2_657 ?
O3 K2 O2 104.14(3) . 8 ?
O3 K2 O5 122.08(3) . 1_655 ?
O3 K2 O5 115.46(2) . 2_657 ?
Eu1 S1 K1 101.648(8) 7_556 . ?
Eu1 S1 K2 170.720(9) 7_556 . ?
Eu1 S1 K2 84.235(8) 7_556 8_455 ?
K1 S1 K2 71.615(7) . . ?
K1 S1 K2 174.113(9) . 8_455 ?
K2 S1 K2 102.563(9) . 8_455 ?
O4 S1 Eu1 126.00(4) . 7_556 ?
O4 S1 K1 114.58(4) . . ?
O4 S1 K2 60.91(4) . 8_455 ?
O4 S1 K2 63.25(3) . . ?
O4 S1 O2 108.89(5) . . ?
O7 S1 Eu1 55.03(4) . 7_556 ?
O7 S1 K1 59.94(3) . . ?
O7 S1 K2 124.54(4) . 8_455 ?
O7 S1 K2 123.25(4) . . ?
O7 S1 O4 111.54(5) . . ?
O7 S1 O2 105.51(5) . . ?
O2 S1 Eu1 50.50(3) . 7_556 ?
O2 S1 K1 136.50(3) . . ?
O2 S1 K2 130.42(4) . . ?
O2 S1 K2 48.04(3) . 8_455 ?
O3 S1 Eu1 125.30(4) . 7_556 ?
O3 S1 K1 52.66(3) . . ?
O3 S1 K2 45.56(3) . . ?
O3 S1 K2 123.92(4) . 8_455 ?
O3 S1 O4 108.57(5) . . ?
O3 S1 O7 110.77(5) . . ?
O3 S1 O2 111.55(5) . . ?
Eu1 S2 Eu1 93.526(12) 7_556 3_455 ?
Eu1 S2 K2 84.998(9) 3_455 5_667 ?
Eu1 S2 K2 175.619(12) 7_556 5_667 ?
Eu1 S2 K2 84.998(9) 7_556 2_657 ?
Eu1 S2 K2 175.619(12) 3_455 2_657 ?
K2 S2 K2 96.173(14) 5_667 2_657 ?
O1 S2 Eu1 126.57(2) . 7_556 ?
O1 S2 Eu1 126.57(2) . 3_455 ?
O1 S2 K2 52.188(17) . 5_667 ?
O1 S2 K2 52.188(18) . 2_657 ?
O1 S2 O6 112.43(7) . . ?
O1 S2 O5 110.68(4) . 6_565 ?
O1 S2 O5 110.68(4) . . ?
O6 S2 Eu1 57.33(2) . 3_455 ?
O6 S2 Eu1 57.33(2) . 7_556 ?
O6 S2 K2 118.63(3) . 2_657 ?
O6 S2 K2 118.63(3) . 5_667 ?
O5 S2 Eu1 48.87(3) 6_565 3_455 ?
O5 S2 Eu1 48.87(3) . 7_556 ?
O5 S2 Eu1 122.65(4) . 3_455 ?
O5 S2 Eu1 122.65(4) 6_565 7_556 ?
O5 S2 K2 59.10(3) 6_565 5_667 ?
O5 S2 K2 135.17(4) 6_565 2_657 ?
O5 S2 K2 135.18(4) . 5_667 ?
O5 S2 K2 59.09(3) . 2_657 ?
O5 S2 O6 106.19(4) . . ?
O5 S2 O6 106.19(4) 6_565 . ?
O5 S2 O5 110.50(7) 6_565 . ?
K1 Na1 K1 180.0 . 1_556 ?
K1 Na1 K2 62.801(5) 1_556 2_657 ?
K1 Na1 K2 117.199(4) 1_556 . ?
K1 Na1 K2 62.801(4) . 6_565 ?
K1 Na1 K2 117.199(4) 1_556 6_565 ?
K1 Na1 K2 117.199(4) . 5_667 ?
K1 Na1 K2 62.801(4) . . ?
K1 Na1 K2 62.801(4) 1_556 5_667 ?
K1 Na1 K2 117.199(5) . 2_657 ?
K2 Na1 K2 80.894(10) . 6_565 ?
K2 Na1 K2 180.0 6_565 2_657 ?
K2 Na1 K2 99.106(10) . 2_657 ?
K2 Na1 K2 80.894(10) 2_657 5_667 ?
K2 Na1 K2 180.0 . 5_667 ?
K2 Na1 K2 99.106(10) 6_565 5_667 ?
O1 Na1 K1 106.62(3) . . ?
O1 Na1 K1 106.62(3) 5_667 1_556 ?
O1 Na1 K1 73.38(3) . 1_556 ?
O1 Na1 K1 73.38(3) 5_667 . ?
O1 Na1 K2 135.541(12) . 6_565 ?
O1 Na1 K2 135.541(12) . . ?
O1 Na1 K2 135.541(12) 5_667 5_667 ?
O1 Na1 K2 44.459(12) . 2_657 ?
O1 Na1 K2 44.459(12) 5_667 . ?
O1 Na1 K2 135.541(12) 5_667 2_657 ?
O1 Na1 K2 44.459(12) . 5_667 ?
O1 Na1 K2 44.459(12) 5_667 6_565 ?
O1 Na1 O1 180.0 5_667 . ?
O3 Na1 K1 45.74(2) 5_667 1_556 ?
O3 Na1 K1 45.74(2) . . ?
O3 Na1 K1 134.26(2) 6_565 1_556 ?
O3 Na1 K1 45.74(2) 2_657 1_556 ?
O3 Na1 K1 134.26(2) . 1_556 ?
O3 Na1 K1 45.74(2) 6_565 . ?
O3 Na1 K1 134.26(2) 5_667 . ?
O3 Na1 K1 134.26(2) 2_657 . ?
O3 Na1 K2 137.93(2) 5_667 . ?
O3 Na1 K2 79.45(2) . 2_657 ?
O3 Na1 K2 100.55(2) 6_565 . ?
O3 Na1 K2 100.55(2) 2_657 5_667 ?
O3 Na1 K2 137.93(2) . 5_667 ?
O3 Na1 K2 137.93(2) 6_565 2_657 ?
O3 Na1 K2 42.07(2) 6_565 6_565 ?
O3 Na1 K2 42.07(2) 2_657 2_657 ?
O3 Na1 K2 42.07(2) . . ?
O3 Na1 K2 100.55(2) . 6_565 ?
O3 Na1 K2 79.45(2) 6_565 5_667 ?
O3 Na1 K2 100.55(2) 5_667 2_657 ?
O3 Na1 K2 79.45(2) 5_667 6_565 ?
O3 Na1 K2 42.07(2) 5_667 5_667 ?
O3 Na1 K2 137.93(2) 2_657 6_565 ?
O3 Na1 K2 79.45(2) 2_657 . ?
O3 Na1 O1 97.91(3) 5_667 5_667 ?
O3 Na1 O1 82.09(3) . 5_667 ?
O3 Na1 O1 82.09(3) 6_565 5_667 ?
O3 Na1 O1 97.91(3) 2_657 5_667 ?
O3 Na1 O1 97.91(3) . . ?
O3 Na1 O1 82.09(3) 5_667 . ?
O3 Na1 O1 82.09(3) 2_657 . ?
O3 Na1 O1 97.91(3) 6_565 . ?
O3 Na1 O3 91.00(4) 6_565 . ?
O3 Na1 O3 91.00(4) 5_667 2_657 ?
O3 Na1 O3 180.0 6_565 2_657 ?
O3 Na1 O3 89.00(4) 2_657 . ?
O3 Na1 O3 89.00(4) 5_667 6_565 ?
O3 Na1 O3 180.00(4) 5_667 . ?
K2 O1 K2 133.12(5) 5_667 2_657 ?
S2 O1 K2 103.09(3) . 5_667 ?
S2 O1 K2 103.09(3) . 2_657 ?
S2 O1 Na1 125.13(7) . . ?
Na1 O1 K2 97.89(3) . 5_667 ?
Na1 O1 K2 97.89(3) . 2_657 ?
Eu1 O4 K2 108.87(3) . . ?
Eu1 O4 K2 96.15(3) . 8_455 ?
K2 O4 K2 123.74(3) 8_455 . ?
S1 O4 Eu1 146.13(5) . . ?
S1 O4 K2 91.52(4) . . ?
S1 O4 K2 94.24(4) . 8_455 ?
Eu1 O6 Eu1 119.25(4) 7_556 3_455 ?
S2 O6 Eu1 94.54(3) . 3_455 ?
S2 O6 Eu1 94.54(3) . 7_556 ?
Eu1 O7 K1 132.21(3) 7_556 . ?
Eu1 O7 K2 101.37(3) 7_556 2_656 ?
K2 O7 K1 91.22(3) 2_656 . ?
S1 O7 Eu1 97.57(4) . 7_556 ?
S1 O7 K1 94.23(4) . . ?
S1 O7 K2 148.76(5) . 2_656 ?
Eu1 O2 K2 117.29(3) 7_556 8_455 ?
Eu1 O2 K2 111.51(3) 7_556 2_657 ?
K2 O2 K2 80.94(2) 8_455 2_657 ?
S1 O2 Eu1 102.32(4) . 7_556 ?
S1 O2 K2 108.23(4) . 8_455 ?
S1 O2 K2 135.81(5) . 2_657 ?
Eu1 O5 K2 110.73(3) 7_556 2_657 ?
Eu1 O5 K2 105.65(3) 7_556 1_455 ?
K2 O5 K2 84.82(2) 1_455 2_657 ?
S2 O5 Eu1 103.90(4) . 7_556 ?
S2 O5 K2 95.02(4) . 2_657 ?
S2 O5 K2 148.41(5) . 1_455 ?
K2 O3 K1 95.51(3) . . ?
S1 O3 K1 102.46(4) . . ?
S1 O3 K2 111.46(4) . . ?
S1 O3 Na1 138.50(5) . . ?
Na1 O3 K1 97.29(3) . . ?
Na1 O3 K2 102.41(3) . . ?

loop_
_geom_bond_atom_site_label_1
_geom_bond_atom_site_label_2
_geom_bond_distance
_geom_bond_site_symmetry_2
_geom_bond_publ_flag
Eu1 S2 3.1538(3) 3_545 ?
Eu1 S2 3.1538(3) 7_556 ?
Eu1 O4 2.4069(8) 2_656 ?
Eu1 O4 2.4070(8) . ?
Eu1 O6 2.6631(6) 7_556 ?
Eu1 O6 2.6631(6) 3_545 ?
Eu1 O7 2.6352(9) 8 ?
Eu1 O7 2.6352(9) 7_556 ?
Eu1 O2 2.5175(9) 7_556 ?
Eu1 O2 2.5175(9) 8 ?
Eu1 O5 2.4473(8) 7_556 ?
Eu1 O5 2.4473(8) 8 ?
K1 S1 3.3860(3) . ?
K1 S1 3.3860(3) 6_565 ?
K1 S1 3.3860(3) 2_656 ?
K1 S1 3.3860(3) 5_666 ?
K1 O7 2.9385(9) . ?
K1 O7 2.9385(9) 5_666 ?
K1 O7 2.9385(9) 2_656 ?
K1 O7 2.9385(9) 6_565 ?
K1 O3 2.7569(9) . ?
K1 O3 2.7569(9) 5_666 ?
K1 O3 2.7569(9) 6_565 ?
K1 O3 2.7569(9) 2_656 ?
K2 S1 3.5189(4) 8 ?
K2 S1 3.4788(5) . ?
K2 S2 3.3920(4) 5_667 ?
K2 O1 2.7511(6) 5_667 ?
K2 O4 3.1077(9) . ?
K2 O4 3.0833(9) 8 ?
K2 O7 2.6771(9) 2_656 ?
K2 O2 2.7552(9) 8 ?
K2 O2 2.8322(9) 2_657 ?
K2 O5 2.9216(9) 2_657 ?
K2 O5 2.7071(8) 1_655 ?
K2 O3 2.6691(9) . ?
S1 O4 1.4829(8) . ?
S1 O7 1.4796(9) . ?
S1 O2 1.4905(8) . ?
S1 O3 1.4590(8) . ?
S2 O1 1.4567(12) . ?
S2 O6 1.4915(12) . ?
S2 O5 1.4863(8) 6_565 ?
S2 O5 1.4863(8) . ?
Na1 O1 2.3997(12) . ?
Na1 O1 2.3996(12) 5_667 ?
Na1 O3 2.3150(8) 5_667 ?
Na1 O3 2.3150(8) . ?
Na1 O3 2.3150(8) 6_565 ?
Na1 O3 2.3150(8) 2_657 ?

loop_
_geom_torsion_atom_site_label_1
_geom_torsion_atom_site_label_2
_geom_torsion_atom_site_label_3
_geom_torsion_atom_site_label_4
_geom_torsion
_geom_torsion_site_symmetry_1
_geom_torsion_site_symmetry_2
_geom_torsion_site_symmetry_3
_geom_torsion_site_symmetry_4
_geom_torsion_publ_flag
Eu1 S1 O4 Eu1 50.78(11) 7_556 . . . ?
Eu1 S1 O4 K2 179.114(15) 7_556 . . . ?
Eu1 S1 O4 K2 -56.89(4) 7_556 . . 8_455 ?
Eu1 S1 O7 K1 133.58(4) 7_556 . . . ?
Eu1 S1 O7 K2 -127.04(11) 7_556 . . 2_656 ?
Eu1 S1 O2 K2 -139.73(8) 7_556 . . 2_657 ?
Eu1 S1 O2 K2 124.48(5) 7_556 . . 8_455 ?
Eu1 S1 O3 K1 -76.76(4) 7_556 . . . ?
Eu1 S1 O3 K2 -177.854(13) 7_556 . . . ?
Eu1 S1 O3 Na1 39.71(9) 7_556 . . . ?
Eu1 S2 O1 K2 44.51(7) 3_455 . . 5_667 ?
Eu1 S2 O1 K2 -44.51(7) 7_556 . . 2_657 ?
Eu1 S2 O1 K2 -174.726(14) 3_455 . . 2_657 ?
Eu1 S2 O1 K2 174.726(14) 7_556 . . 5_667 ?
Eu1 S2 O1 Na1 -65.11(4) 3_455 . . . ?
Eu1 S2 O1 Na1 65.11(4) 7_556 . . . ?
Eu1 S2 O6 Eu1 119.87(5) 7_556 . . 3_455 ?
Eu1 S2 O6 Eu1 -119.87(5) 3_455 . . 7_556 ?
Eu1 S2 O5 Eu1 62.45(4) 3_455 . . 7_556 ?
Eu1 S2 O5 K2 112.82(4) 7_556 . . 2_657 ?
Eu1 S2 O5 K2 -158.91(11) 7_556 . . 1_455 ?
Eu1 S2 O5 K2 175.271(14) 3_455 . . 2_657 ?
Eu1 S2 O5 K2 -96.46(9) 3_455 . . 1_455 ?
K1 S1 O4 Eu1 -76.57(9) . . . . ?
K1 S1 O4 K2 51.76(3) . . . . ?
K1 S1 O4 K2 175.763(10) . . . 8_455 ?
K1 S1 O7 Eu1 -133.58(4) . . . 7_556 ?
K1 S1 O7 K2 99.38(10) . . . 2_656 ?
K1 S1 O2 Eu1 60.76(6) . . . 7_556 ?
K1 S1 O2 K2 -78.97(7) . . . 2_657 ?
K1 S1 O2 K2 -174.768(15) . . . 8_455 ?
K1 S1 O3 K2 -101.10(5) . . . . ?
K1 S1 O3 Na1 116.47(9) . . . . ?
K2 S1 O4 Eu1 -128.34(10) . . . . ?
K2 S1 O4 Eu1 107.67(9) 8_455 . . . ?
K2 S1 O4 K2 124.00(3) . . . 8_455 ?
K2 S1 O4 K2 -124.00(3) 8_455 . . . ?
K2 S1 O7 Eu1 -168.979(12) . . . 7_556 ?
K2 S1 O7 Eu1 50.94(4) 8_455 . . 7_556 ?
K2 S1 O7 K1 -175.473(12) 8_455 . . . ?
K2 S1 O7 K1 -35.40(4) . . . . ?
K2 S1 O7 K2 63.98(11) . . . 2_656 ?
K2 S1 O7 K2 -76.10(11) 8_455 . . 2_656 ?
K2 S1 O2 Eu1 167.942(14) . . . 7_556 ?
K2 S1 O2 Eu1 -124.48(5) 8_455 . . 7_556 ?
K2 S1 O2 K2 -67.58(5) . . . 8_455 ?
K2 S1 O2 K2 28.21(8) . . . 2_657 ?
K2 S1 O2 K2 95.79(7) 8_455 . . 2_657 ?
K2 S1 O3 K1 174.103(11) 8_455 . . . ?
K2 S1 O3 K1 101.10(5) . . . . ?
K2 S1 O3 K2 73.01(5) 8_455 . . . ?
K2 S1 O3 Na1 -142.43(10) . . . . ?
K2 S1 O3 Na1 -69.43(8) 8_455 . . . ?
K2 S2 O1 K2 140.76(7) 5_667 . . 2_657 ?
K2 S2 O1 K2 -140.76(7) 2_657 . . 5_667 ?
K2 S2 O1 Na1 109.62(3) 2_657 . . . ?
K2 S2 O1 Na1 -109.62(3) 5_667 . . . ?
K2 S2 O6 Eu1 178.038(13) 5_667 . . 7_556 ?
K2 S2 O6 Eu1 -62.09(5) 5_667 . . 3_455 ?
K2 S2 O6 Eu1 62.09(5) 2_657 . . 7_556 ?
K2 S2 O6 Eu1 -178.038(13) 2_657 . . 3_455 ?
K2 S2 O5 Eu1 -177.700(17) 5_667 . . 7_556 ?
K2 S2 O5 Eu1 -112.82(4) 2_657 . . 7_556 ?
K2 S2 O5 K2 23.39(12) 5_667 . . 1_455 ?
K2 S2 O5 K2 -64.88(5) 5_667 . . 2_657 ?
K2 S2 O5 K2 88.27(9) 2_657 . . 1_455 ?
O1 S2 O6 Eu1 120.06(3) . . . 7_556 ?
O1 S2 O6 Eu1 -120.06(3) . . . 3_455 ?
O1 S2 O5 Eu1 -121.05(5) . . . 7_556 ?
O1 S2 O5 K2 -8.23(6) . . . 2_657 ?
O1 S2 O5 K2 80.04(10) . . . 1_455 ?
O4 S1 O7 Eu1 119.67(4) . . . 7_556 ?
O4 S1 O7 K1 -106.75(4) . . . . ?
O4 S1 O7 K2 -7.38(12) . . . 2_656 ?
O4 S1 O2 Eu1 -121.53(4) . . . 7_556 ?
O4 S1 O2 K2 98.74(7) . . . 2_657 ?
O4 S1 O2 K2 2.95(6) . . . 8_455 ?
O4 S1 O3 K1 107.19(5) . . . . ?
O4 S1 O3 K2 6.10(6) . . . . ?
O4 S1 O3 Na1 -136.34(7) . . . . ?
O6 S2 O1 K2 109.62(3) . . . 5_667 ?
O6 S2 O1 K2 -109.62(3) . . . 2_657 ?
O6 S2 O1 Na1 0.000(0) . . . . ?
O6 S2 O5 Eu1 1.24(6) . . . 7_556 ?
O6 S2 O5 K2 114.06(5) . . . 2_657 ?
O6 S2 O5 K2 -157.67(9) . . . 1_455 ?
O7 S1 O4 Eu1 -10.88(11) . . . . ?
O7 S1 O4 K2 -118.54(4) . . . 8_455 ?
O7 S1 O4 K2 117.46(4) . . . . ?
O7 S1 O2 Eu1 -1.68(5) . . . 7_556 ?
O7 S1 O2 K2 -141.41(6) . . . 2_657 ?
O7 S1 O2 K2 122.80(4) . . . 8_455 ?
O7 S1 O3 K1 -15.61(5) . . . . ?
O7 S1 O3 K2 -116.70(5) . . . . ?
O7 S1 O3 Na1 100.86(8) . . . . ?
O2 S1 O4 Eu1 105.16(9) . . . . ?
O2 S1 O4 K2 -126.51(4) . . . . ?
O2 S1 O4 K2 -2.51(5) . . . 8_455 ?
O2 S1 O7 Eu1 1.58(5) . . . 7_556 ?
O2 S1 O7 K1 135.16(4) . . . . ?
O2 S1 O7 K2 -125.46(9) . . . 2_656 ?
O2 S1 O3 K1 -132.82(4) . . . . ?
O2 S1 O3 K2 126.09(5) . . . . ?
O2 S1 O3 Na1 -16.34(9) . . . . ?
O5 S2 O1 K2 -131.81(4) . . . 5_667 ?
O5 S2 O1 K2 8.95(6) . . . 2_657 ?
O5 S2 O1 K2 131.81(4) 6_565 . . 2_657 ?
O5 S2 O1 K2 -8.95(6) 6_565 . . 5_667 ?
O5 S2 O1 Na1 -118.57(4) 6_565 . . . ?
O5 S2 O1 Na1 118.57(4) . . . . ?
O5 S2 O6 Eu1 1.11(5) 6_565 . . 3_455 ?
O5 S2 O6 Eu1 -1.11(5) . . . 7_556 ?
O5 S2 O6 Eu1 118.76(4) . . . 3_455 ?
O5 S2 O6 Eu1 -118.76(4) 6_565 . . 7_556 ?
O5 S2 O5 Eu1 115.98(4) 6_565 . . 7_556 ?
O5 S2 O5 K2 -42.93(13) 6_565 . . 1_455 ?
O5 S2 O5 K2 -131.20(4) 6_565 . . 2_657 ?
O3 S1 O4 Eu1 -133.21(9) . . . . ?
O3 S1 O4 K2 -4.87(5) . . . . ?
O3 S1 O4 K2 119.13(4) . . . 8_455 ?
O3 S1 O7 Eu1 -119.27(4) . . . 7_556 ?
O3 S1 O7 K1 14.31(5) . . . . ?
O3 S1 O7 K2 113.68(10) . . . 2_656 ?
O3 S1 O2 Eu1 118.66(5) . . . 7_556 ?
O3 S1 O2 K2 -21.06(8) . . . 2_657 ?
O3 S1 O2 K2 -116.86(5) . . . 8_455 ?
